data_1569549
loop_
_publ_author_name
'Bertrams, Maria-Sophie'
'Hermainski, Katharina'
'M&#xf6;rsdorf, Jean-Marc'
'Ballmann, Joachim'
'Kerzig, Christoph'

_publ_section_title
;
 Triplet quenching pathway control with molecular dyads enables the
 identification of a highly oxidizing annihilator class.
;
_journal_issue 32
_journal_name_full 'Chemical science'
_journal_page_first 8583
_journal_page_last 8591
_journal_paper_doi 10.1039/d3sc01725g
_journal_volume 14
_journal_year 2023
_chemical_formula_moiety 'C26 H34 F2 P2, 4(C H4 O), 2(Cl)'
_chemical_formula_sum 'C30 H50 Cl2 F2 O4 P2'
_chemical_formula_weight 645.54
_space_group_crystal_system monoclinic
_space_group_IT_number 14
_space_group_name_Hall '-P 2ybc'
_space_group_name_H-M_alt 'P 1 21/c 1'
_atom_sites_solution_hydrogens mixed
_atom_sites_solution_primary dual
_audit_creation_date 2022-11-23
_audit_creation_method
;
Olex2 1.5
(compiled 2022.04.07 svn.rca3783a0 for OlexSys, GUI svn.r6498)
;
_audit_update_record
;
2022-12-06 deposited with the CCDC.	2023-07-17 downloaded from the CCDC.
;
_cell_angle_alpha 90
_cell_angle_beta 94.5657(4)
_cell_angle_gamma 90
_cell_formula_units_Z 2
_cell_length_a 7.68726(3)
_cell_length_b 16.93199(8)
_cell_length_c 13.38321(7)
_cell_measurement_reflns_used 60640
_cell_measurement_temperature 120(1)
_cell_measurement_theta_max 70.9470
_cell_measurement_theta_min 4.2050
_cell_volume 1736.439(14)
_computing_cell_refinement 'CrysAlisPro 1.171.40.82a (Rigaku OD, 2020)'
_computing_data_collection 'CrysAlisPro 1.171.40.82a (Rigaku OD, 2020)'
_computing_data_reduction 'CrysAlisPro 1.171.40.82a (Rigaku OD, 2020)'
_computing_molecular_graphics 'Olex2 1.5 (Dolomanov et al., 2009)'
_computing_publication_material 'Olex2 1.5 (Dolomanov et al., 2009)'
_computing_structure_refinement 'SHELXL 2018/3 (Sheldrick, 2015)'
_computing_structure_solution 'SHELXT  (Sheldrick, 2015)'
_diffrn_ambient_temperature 120(1)
_diffrn_detector 'CCD plate'
_diffrn_detector_area_resol_mean 7.9621
_diffrn_detector_type Eos
_diffrn_measured_fraction_theta_full 1.000
_diffrn_measured_fraction_theta_max 0.996
_diffrn_measurement_details
;
List of Runs (angles in degrees, time in seconds):

  # Type    Start    End  Width  t~exp~   \w     \q     \k     \f   Frames
#--------------------------------------------------------------------------
  1  \w    -26.00  72.00   1.00    2.00    --    0.00  38.00 150.00   98
  2  \w    -30.00  70.00   1.00    2.00    --    0.00  77.00-120.00  100
  3  \w    -30.00  70.00   1.00    2.00    --    0.00  77.00  30.00  100
  4  \w    -37.00   1.00   1.00    2.00    --   18.00 122.00 137.93   38
  5  \w    -29.00   1.00   1.00    2.00    --   26.00 121.00 -93.11   30
  6  \w     -2.00  24.00   1.00    4.00    --   38.00  96.00  40.28   26
  7  \w      0.00  28.00   1.00    4.00    --   38.00  92.00 151.31   28
  8  \w      6.00  34.00   1.00    4.00    --   42.00  87.00-162.33   28
  9  \w      5.00  33.00   1.00    4.00    --   42.00  89.00  41.48   28
 10  \w     12.00  38.00   1.00    4.00    --   46.00  84.00-145.82   26
 11  \w     14.00  45.00   1.00    4.00    --   46.00  81.00  46.17   31
 12  \w     12.00  38.00   1.00    4.00    --   46.00  84.00 -45.14   26
 13  \w     18.00  45.00   1.00    4.00    --   50.00  81.00 -99.09   27
 14  \w     18.00  45.00   1.00    4.00    --   50.00  81.00 140.76   27
 15  \w     18.00  45.00   1.00    4.00    --   50.00  81.00 108.87   27
 16  \w     23.00 111.00   1.00    4.00    --   54.00-125.00  30.00   88
 17  \w    -15.00  75.00   1.00    4.00    --   54.00 -57.00  90.00   90
 18  \w     24.00 124.00   1.00    4.00    --   54.00  77.00 -30.00  100
 19  \w     23.00 111.00   1.00    4.00    --   54.00-125.00  60.00   88
 20  \w    -15.00  75.00   1.00    4.00    --   54.00 -57.00-150.00   90
 21  \w     24.00 124.00   1.00    4.00    --   54.00  77.00  30.00  100
 22  \w     24.00 124.00   1.00    4.00    --   54.00  77.00-150.00  100
 23  \w     24.00 124.00   1.00    4.00    --   54.00  77.00 -60.00  100
 24  \w     24.00 124.00   1.00    4.00    --   54.00  77.00   0.00  100
 25  \w     24.00 124.00   1.00    4.00    --   54.00  77.00  60.00  100
 26  \w     25.00 124.00   1.00    4.00    --   54.00  75.00  86.52   99
 27  \w     28.00 128.00   1.00    4.00    --   58.00  77.00   0.94  100
 28  \w     30.00 127.00   1.00    4.00    --   58.00  73.00  41.68   97
 29  \w     29.00 128.00   1.00    4.00    --   58.00  75.00 166.12   99
 30  \w     29.00 128.00   1.00    4.00    --   58.00  75.00 -89.51   99
 31  \w     32.00 127.00   1.00    4.00    --   58.00  70.00 112.52   95
 32  \w     34.00 131.00   1.00    4.00    --   62.00  73.00-140.93   97
 33  \w     34.00 132.00   1.00    4.00    --   62.00  74.00 -86.24   98
 34  \w     32.00 132.00   1.00    4.00    --   62.00  77.00 -60.02  100
 35  \w     33.00 132.00   1.00    4.00    --   62.00  75.00-163.18   99
 36  \w     37.00 136.00   1.00    4.00    --   66.00  76.00 105.44   99
 37  \w     37.00 136.00   1.00    4.00    --   66.00  76.00  77.91   99
 38  \w     36.00 136.00   1.00    4.00    --   66.00  77.00-123.17  100
 39  \w     38.00 135.00   1.00    4.00    --   66.00  73.00 129.59   97
 40  \w     43.00 133.00   1.00    4.00    --   66.00  64.00 -88.95   90
 41  \w     43.00 134.00   1.00    4.00    --   66.00  66.00  72.06   91
 42  \w     38.00 135.00   1.00    4.00    --   66.00  73.00 -24.55   97
 43  \w     41.00 140.00   1.00    4.00    --   70.00  76.00  61.18   99
 44  \w     42.00 140.00   1.00    4.00    --   70.00  74.00 -53.98   98
 45  \w     40.00 140.00   1.00    4.00    --   70.00  77.00-171.54  100
 46  \w     43.00 139.00   1.00    4.00    --   70.00  71.00  29.47   96
 47  \w     41.00 140.00   1.00    4.00    --   70.00  75.00-133.85   99
 48  \w     48.00 143.00   1.00    4.00    --   74.00  70.00 133.43   95
 49  \w     44.00 144.00   1.00    4.00    --   74.00  77.00  13.35  100
 50  \w     47.00 143.00   1.00    4.00    --   74.00  72.00 -19.16   96
 51  \w     45.00 144.00   1.00    4.00    --   74.00  76.00-161.41   99
 52  \w     57.00 147.00   1.00    4.00    --   78.00  54.00 -35.36   90
 53  \w     54.00 146.00   1.00    4.00    --   78.00  68.00  90.07   92
 54  \w     58.00 153.00   1.00    8.00    --   82.00  44.00-126.47   95
 55  \w     61.00 151.00   1.00    8.00    --   82.00  54.00 -29.44   90
 56  \w     52.00 152.00   1.00    8.00    --   82.00  77.00 -96.21  100
 57  \w     52.00 152.00   1.00    8.00    --   82.00  77.00  42.64  100
 58  \w     56.00 156.00   1.00    8.00    --   86.00  77.00 140.73  100
 59  \w     65.00 156.00   1.00    8.00    --   86.00  53.00-100.29   91
 60  \w     73.00 163.00   1.00    8.00    --   94.00  57.00 109.91   90
 61  \w     65.00 164.00   1.00    8.00    --   94.00  76.00-151.00   99
 62  \w     77.00 168.00   1.00    8.00    --   98.00  53.00 -74.25   91
 63  \w     69.00 168.00   1.00    8.00    --   98.00  76.00  14.67   99
 64  \w     69.00 168.00   1.00    8.00    --   98.00  75.00 100.96   99
 65  \w     74.00 172.00   1.00    8.00    --  102.00  74.00 -39.65   98
 66  \w     85.00 175.00   1.00    8.00    --  108.00  64.00 120.00   90
 67  \w    100.00 178.00   1.00    8.00    --  108.00 111.00 -90.00   78
 68  \w     83.00 176.00   1.00    8.00    --  108.00  69.00  46.00   93
 69  \w     36.00 113.00   1.00    8.00    --  108.00-111.00  30.00   77
 70  \w     36.00 109.00   1.00    8.00    --  108.00 -92.00 120.00   73
 71  \w     82.00 178.00   1.00    8.00    --  108.00  38.00  30.00   96
 72  \w     36.00 109.00   1.00    8.00    --  108.00 -92.00-150.00   73
 73  \w     85.00 175.00   1.00    8.00    --  108.00  64.00  60.00   90
 74  \w     36.00 109.00   1.00    8.00    --  108.00 -92.00  30.00   73
 75  \w     85.00 175.00   1.00    8.00    --  108.00  64.00 150.00   90
 76  \w     85.00 175.00   1.00    8.00    --  108.00  64.00 -90.00   90
 77  \w     85.00 175.00   1.00    8.00    --  108.00  64.00-180.00   90
 78  \w     85.00 175.00   1.00    8.00    --  108.00  64.00  90.00   90
 79  \w     85.00 175.00   1.00    8.00    --  108.00  64.00   0.00   90
 80  \w     78.00 178.00   1.00    8.00    --  108.00  77.00 -30.00  100
 81  \w     78.00 178.00   1.00    8.00    --  108.00  77.00 120.00  100
 82  \w     85.00 175.00   1.00    8.00    --  108.00  64.00 -60.00   90
 83  \w     78.00 178.00   1.00    8.00    --  108.00  77.00  30.00  100
 84  \w     36.00 113.00   1.00    8.00    --  108.00-111.00 -60.00   77
 85  \w     78.00 178.00   1.00    8.00    --  108.00  77.00-180.00  100
 86  \w     78.00 178.00   1.00    8.00    --  108.00  77.00-120.00  100
 87  \w     78.00 178.00   1.00    8.00    --  108.00  77.00 -60.00  100
 88  \w     78.00 178.00   1.00    8.00    --  108.00  77.00-150.00  100
 89  \w     78.00 178.00   1.00    8.00    --  108.00  77.00 150.00  100
 90  \w     78.00 178.00   1.00    8.00    --  108.00  77.00  60.00  100
 91  \w     78.00 178.00   1.00    8.00    --  108.00  77.00 -90.00  100
 92  \w     41.00 131.00   1.00    8.00    --  108.00 -64.00-150.00   90
 93  \w     36.00 113.00   1.00    8.00    --  108.00-111.00  90.00   77
 94  \f      0.00 120.00   1.00    2.00 -48.23   0.00 -40.00    --   120
 95  \f      0.00 120.00   1.00    2.00  -0.93   0.00  40.00    --   120
 96  \f      0.00 120.00   1.00    2.00  -0.70   0.00 -60.00    --   120
 97  \f      0.00 120.00   1.00    2.00 -46.10   0.00 -60.00    --   120
 98  \f      0.00 120.00   1.00    2.00  48.23   0.00  40.00    --   120
 99  \f      0.00 120.00   1.00    2.00   0.70   0.00  60.00    --   120
100  \f      0.00 120.00   1.00    2.00   0.93   0.00 -40.00    --   120
101  \f      0.00 120.00   1.00    4.00  54.70  54.00  60.00    --   120
102  \f    240.00 360.00   1.00    4.00   5.77  54.00 -40.00    --   120
103  \f      0.00 120.00   1.00    4.00   7.90  54.00 -60.00    --   120
104  \f    240.00 360.00   1.00    4.00  54.93  54.00 -40.00    --   120
105  \f      0.00 120.00   1.00    4.00  53.30  54.00 -60.00    --   120
106  \f    240.00 360.00   1.00    4.00   7.90  54.00 -60.00    --   120
107  \f      0.00 120.00   1.00    4.00 100.10  54.00  60.00    --   120
108  \f      0.00 120.00   1.00    4.00 102.23  54.00  40.00    --   120
109  \w     24.00 124.00   1.00    4.00    --   54.00  77.00  60.00  100
110  \f    120.00 240.00   1.00    4.00   7.90  54.00 -60.00    --   120
111  \f    120.00 240.00   1.00    4.00 102.23  54.00  40.00    --   120
112  \w     24.00 124.00   1.00    4.00    --   54.00  77.00  90.00  100
113  \f      0.00 120.00   1.00    4.00  53.07  54.00  40.00    --   120
114  \f    120.00 240.00   1.00    4.00  54.70  54.00  60.00    --   120
115  \f    120.00 240.00   1.00    4.00 100.10  54.00  60.00    --   120
116  \f    120.00 240.00   1.00    4.00  53.07  54.00  40.00    --   120
117  \f      0.00 120.00   1.00    4.00  54.93  54.00 -40.00    --   120
118  \f    240.00 360.00   1.00    4.00  53.07  54.00  40.00    --   120
119  \f    240.00 360.00   1.00    4.00 102.23  54.00  40.00    --   120
120  \w     24.00 124.00   1.00    4.00    --   54.00  77.00-120.00  100
121  \f    240.00 360.00   1.00    4.00  53.30  54.00 -60.00    --   120
122  \f    240.00 360.00   1.00    4.00  54.70  54.00  60.00    --   120
123  \f    240.00 360.00   1.00    4.00 100.10  54.00  60.00    --   120
124  \f    120.00 240.00   1.00    4.00  54.93  54.00 -40.00    --   120
125  \w     24.00 124.00   1.00    4.00    --   54.00  77.00-150.00  100
126  \w     24.00 124.00   1.00    4.00    --   54.00  77.00-180.00  100
127  \w     24.00 124.00   1.00    4.00    --   54.00  77.00 -90.00  100
128  \w     24.00 124.00   1.00    4.00    --   54.00  77.00 -60.00  100
129  \w     24.00 124.00   1.00    4.00    --   54.00  77.00 -30.00  100
130  \w     24.00 124.00   1.00    4.00    --   54.00  77.00   0.00  100
131  \w     24.00 124.00   1.00    4.00    --   54.00  77.00  30.00  100
132  \f    120.00 240.00   1.00    4.00   5.77  54.00 -40.00    --   120
133  \f      0.00 120.00   1.00    4.00   5.77  54.00 -40.00    --   120
134  \w     24.00 124.00   1.00    4.00    --   54.00  77.00 120.00  100
135  \f    120.00 240.00   1.00    4.00  53.30  54.00 -60.00    --   120
136  \f      0.00  26.00   1.00    8.00 108.93 108.00 -40.00    --    26
137  \f      0.00 120.00   1.00    8.00  59.77 108.00 -40.00    --   120
;
_diffrn_measurement_device 'four-circle diffractometer'
_diffrn_measurement_device_type 'Agilent SuperNova, Dual, Cu at home/near, Eos'
_diffrn_measurement_method '\w and \f scans'
_diffrn_orient_matrix_type 'CrysAlisPro convention (1999,Acta A55,543-557)'
_diffrn_orient_matrix_UB_11 -0.0006821000
_diffrn_orient_matrix_UB_12 0.0670767000
_diffrn_orient_matrix_UB_13 -0.0777940000
_diffrn_orient_matrix_UB_21 0.1849662000
_diffrn_orient_matrix_UB_22 -0.0238713000
_diffrn_orient_matrix_UB_23 -0.0250369000
_diffrn_orient_matrix_UB_31 -0.0787950000
_diffrn_orient_matrix_UB_32 -0.0566143000
_diffrn_orient_matrix_UB_33 -0.0816221000
_diffrn_radiation_monochromator mirror
_diffrn_radiation_probe x-ray
_diffrn_radiation_type 'Cu K\a'
_diffrn_radiation_wavelength 1.54184
_diffrn_reflns_av_R_equivalents 0.0315
_diffrn_reflns_av_unetI/netI 0.0080
_diffrn_reflns_Laue_measured_fraction_full 1.000
_diffrn_reflns_Laue_measured_fraction_max 0.996
_diffrn_reflns_limit_h_max 9
_diffrn_reflns_limit_h_min -9
_diffrn_reflns_limit_k_max 20
_diffrn_reflns_limit_k_min -20
_diffrn_reflns_limit_l_max 16
_diffrn_reflns_limit_l_min -16
_diffrn_reflns_number 95360
_diffrn_reflns_point_group_measured_fraction_full 1.000
_diffrn_reflns_point_group_measured_fraction_max 0.996
_diffrn_reflns_theta_full 67.684
_diffrn_reflns_theta_max 71.133
_diffrn_reflns_theta_min 4.219
_diffrn_source_type 'Agilent SuperNova (Cu) X-ray Source'
_exptl_absorpt_coefficient_mu 2.900
_exptl_absorpt_correction_T_max 1.000
_exptl_absorpt_correction_T_min 0.625
_exptl_absorpt_correction_type gaussian
_exptl_absorpt_process_details
;
CrysAlisPro 1.171.40.82a (Rigaku Oxford Diffraction, 2020)
Numerical absorption correction based on gaussian integration over
a multifaceted crystal model
Empirical absorption correction using spherical harmonics,
implemented in SCALE3 ABSPACK scaling algorithm.
;
_exptl_crystal_colour yellow
_exptl_crystal_colour_primary yellow
_exptl_crystal_density_diffrn 1.235
_exptl_crystal_description irregular
_exptl_crystal_F_000 688
_exptl_crystal_size_max 0.1
_exptl_crystal_size_mid 0.1
_exptl_crystal_size_min 0.1
_refine_diff_density_max 0.333
_refine_diff_density_min -0.233
_refine_diff_density_rms 0.042
_refine_ls_extinction_method none
_refine_ls_goodness_of_fit_ref 1.069
_refine_ls_hydrogen_treatment mixed
_refine_ls_matrix_type full
_refine_ls_number_parameters 199
_refine_ls_number_reflns 3356
_refine_ls_number_restraints 0
_refine_ls_restrained_S_all 1.069
_refine_ls_R_factor_all 0.0277
_refine_ls_R_factor_gt 0.0269
_refine_ls_shift/su_max 0.001
_refine_ls_shift/su_mean 0.000
_refine_ls_structure_factor_coef Fsqd
_refine_ls_weighting_details 'w=1/[\s^2^(Fo^2^)+(0.0368P)^2^+0.8550P] where P=(Fo^2^+2Fc^2^)/3'
_refine_ls_weighting_scheme calc
_refine_ls_wR_factor_gt 0.0730
_refine_ls_wR_factor_ref 0.0736
_reflns_Friedel_coverage 0.000
_reflns_number_gt 3239
_reflns_number_total 3356
_reflns_threshold_expression 'I > 2\s(I)'
_cod_data_source_file d3sc01725g2.cif
_cod_data_source_block ba_para_fluor
_cod_depositor_comments 'Adding full bibliography for 1569549--1569550.cif.'
_cod_original_cell_volume 1736.440(14)
_cod_database_code 1569549
_shelx_shelxl_version_number 2018/3
_shelx_space_group_comment
;
The symmetry employed for this shelxl refinement is uniquely defined
by the following loop, which should always be used as a source of
symmetry information in preference to the above space-group names.
They are only intended as comments.
;
_shelx_estimated_absorpt_t_max 0.760
_shelx_estimated_absorpt_t_min 0.760
_olex2_refinement_description
;
1. Fixed Uiso
 At 1.2 times of:
  All C(H) groups
 At 1.5 times of:
  All C(H,H,H) groups, All O(H) groups
2.a Ternary CH refined with riding coordinates:
 C11(H11), C8(H8)
2.b Aromatic/amide H refined with riding coordinates:
 C3(H3), C4(H4), C6(H6)
2.c Idealised Me refined as rotating group with stretchable bonds:
 C12(H12A,H12B,H12C), C9(H9A,H9B,H9C), C10(H10A,H10B,H10C), C13(H13A,H13B,
 H13C), C21(H21A,H21B,H21C), C31(H31A,H31B,H31C)
;
_olex2_submission_special_instructions 'No special instructions were received'
_oxdiff_exptl_absorpt_empirical_details
;
Empirical correction (ABSPACK) includes:
- Absorption correction using spherical harmonics
- Frame scaling
;
_oxdiff_exptl_absorpt_empirical_full_max 1.155
_oxdiff_exptl_absorpt_empirical_full_min 0.893

loop_
_space_group_symop_operation_xyz
'x, y, z'
'-x, y+1/2, -z+1/2'
'-x, -y, -z'
'x, -y-1/2, z-1/2'

loop_
_atom_site_label
_atom_site_type_symbol
_atom_site_fract_x
_atom_site_fract_y
_atom_site_fract_z
_atom_site_U_iso_or_equiv
_atom_site_adp_type
_atom_site_occupancy
_atom_site_site_symmetry_order
_atom_site_calc_flag
_atom_site_refinement_flags_posn
_atom_site_refinement_flags_adp
_atom_site_refinement_flags_occupancy
_atom_site_disorder_assembly
_atom_site_disorder_group
Cl Cl 0.59549(4) 0.74341(2) 0.20711(2) 0.02519(10) Uani 1 1 d . . . . .
P P -0.02873(4) 0.88933(2) 0.07005(2) 0.01352(9) Uani 1 1 d . . . . .
F F -0.41327(11) 0.99301(5) 0.34583(6) 0.02893(19) Uani 1 1 d . . . . .
O21 O 0.35164(17) 0.71295(8) 0.01333(10) 0.0498(4) Uani 1 1 d . . . . .
H21 H 0.421(3) 0.7200(16) 0.063(2) 0.075 Uiso 1 1 d . U . . .
O31 O 0.83891(19) 0.59534(9) 0.22433(11) 0.0540(3) Uani 1 1 d . . . . .
H31 H 0.762(3) 0.6414(16) 0.215(2) 0.081 Uiso 1 1 d . U . . .
C1 C 0.03379(15) 0.96509(7) -0.01419(9) 0.0149(2) Uani 1 1 d . . . . .
C12 C 0.11075(18) 0.79449(9) 0.22257(11) 0.0275(3) Uani 1 1 d . . . . .
H12A H 0.0583(14) 0.8264(4) 0.2712(7) 0.041 Uiso 1 1 calc R U . . .
H12B H 0.2125(11) 0.7689(6) 0.2535(6) 0.041 Uiso 1 1 calc R U . . .
H12C H 0.0288(14) 0.7554(6) 0.1968(3) 0.041 Uiso 1 1 calc R U . . .
C11 C 0.16269(16) 0.84679(7) 0.13670(9) 0.0173(2) Uani 1 1 d . . . . .
H11 H 0.221546 0.812557 0.088678 0.021 Uiso 1 1 calc R U . . .
C7 C -0.14452(15) 0.95750(7) 0.14339(9) 0.0151(2) Uani 1 1 d . . . . .
C9 C -0.33645(17) 0.85982(8) -0.04156(10) 0.0249(3) Uani 1 1 d . . . . .
H9A H -0.3943(10) 0.8908(6) 0.0074(5) 0.037 Uiso 1 1 calc R U . . .
H9B H -0.4175(10) 0.8209(4) -0.0719(8) 0.037 Uiso 1 1 calc R U . . .
H9C H -0.2982(4) 0.8947(6) -0.0934(7) 0.037 Uiso 1 1 calc R U . . .
C2 C 0.13921(15) 0.96635(7) -0.10080(9) 0.0153(2) Uani 1 1 d . . . . .
C3 C 0.23159(16) 0.90499(7) -0.14057(9) 0.0182(2) Uani 1 1 d . . . . .
H3 H 0.231620 0.853940 -0.111119 0.022 Uiso 1 1 calc R U . . .
C8 C -0.17793(16) 0.81760(7) 0.01063(9) 0.0176(2) Uani 1 1 d . . . . .
H8 H -0.220781 0.783616 0.064648 0.021 Uiso 1 1 calc R U . . .
C10 C -0.08714(18) 0.76371(8) -0.06091(10) 0.0239(3) Uani 1 1 d . . . . .
H10A H -0.0526(13) 0.7944(3) -0.1172(7) 0.036 Uiso 1 1 calc R U . . .
H10B H -0.1668(9) 0.7222(6) -0.0851(7) 0.036 Uiso 1 1 calc R U . . .
H10C H 0.0155(13) 0.7403(5) -0.0257(4) 0.036 Uiso 1 1 calc R U . . .
C13 C 0.29083(17) 0.91189(8) 0.17248(11) 0.0248(3) Uani 1 1 d . . . . .
H13A H 0.3264(11) 0.9402(5) 0.1162(6) 0.037 Uiso 1 1 calc R U . . .
H13B H 0.3902(12) 0.8889(2) 0.2081(8) 0.037 Uiso 1 1 calc R U . . .
H13C H 0.2356(7) 0.9471(5) 0.2154(8) 0.037 Uiso 1 1 calc R U . . .
C4 C 0.32436(16) 0.91906(8) -0.22420(10) 0.0201(3) Uani 1 1 d . . . . .
H4 H 0.387258 0.877671 -0.252940 0.024 Uiso 1 1 calc R U . . .
C6 C -0.23768(16) 0.94211(7) 0.22578(9) 0.0177(2) Uani 1 1 d . . . . .
H6 H -0.242605 0.890784 0.254099 0.021 Uiso 1 1 calc R U . . .
C5 C -0.32332(16) 1.00599(8) 0.26449(9) 0.0200(3) Uani 1 1 d . . . . .
C21 C 0.4070(3) 0.64625(11) -0.03721(13) 0.0445(4) Uani 1 1 d . . . . .
H21A H 0.4896(17) 0.6614(2) -0.0819(10) 0.067 Uiso 1 1 calc R U . . .
H21B H 0.3105(13) 0.6226(6) -0.0733(10) 0.067 Uiso 1 1 calc R U . . .
H21C H 0.4582(18) 0.6099(6) 0.0096(6) 0.067 Uiso 1 1 calc R U . . .
C31 C 0.8731(3) 0.57312(13) 0.12713(16) 0.0584(5) Uani 1 1 d . . . . .
H31A H 0.7667(16) 0.5691(10) 0.0866(7) 0.088 Uiso 1 1 calc R U . . .
H31B H 0.931(2) 0.5236(9) 0.1292(2) 0.088 Uiso 1 1 calc R U . . .
H31C H 0.945(2) 0.6116(8) 0.0998(6) 0.088 Uiso 1 1 calc R U . . .

loop_
_atom_site_aniso_label
_atom_site_aniso_U_11
_atom_site_aniso_U_22
_atom_site_aniso_U_33
_atom_site_aniso_U_23
_atom_site_aniso_U_13
_atom_site_aniso_U_12
Cl 0.02683(18) 0.02460(17) 0.02447(17) 0.00407(12) 0.00418(13) -0.00453(12)
P 0.01457(15) 0.01297(16) 0.01335(16) 0.00048(10) 0.00314(11) 0.00020(10)
F 0.0350(4) 0.0296(4) 0.0250(4) -0.0011(3) 0.0199(3) -0.0018(3)
O21 0.0409(7) 0.0581(8) 0.0478(7) -0.0254(6) -0.0128(6) 0.0229(6)
O31 0.0549(8) 0.0528(8) 0.0527(8) 0.0105(6) -0.0058(6) 0.0152(7)
C1 0.0140(5) 0.0159(6) 0.0148(6) 0.0009(4) 0.0016(4) -0.0003(4)
C12 0.0250(7) 0.0293(7) 0.0277(7) 0.0125(6) -0.0008(6) -0.0010(6)
C11 0.0164(6) 0.0166(6) 0.0188(6) 0.0018(5) 0.0007(5) 0.0025(5)
C7 0.0143(5) 0.0164(6) 0.0146(5) -0.0019(4) 0.0014(4) -0.0002(4)
C9 0.0193(6) 0.0279(7) 0.0267(7) -0.0055(6) -0.0022(5) 0.0010(5)
C2 0.0139(5) 0.0172(6) 0.0149(5) -0.0005(4) 0.0019(4) -0.0016(4)
C3 0.0179(6) 0.0165(6) 0.0204(6) -0.0009(5) 0.0029(5) -0.0002(5)
C8 0.0178(6) 0.0176(6) 0.0175(6) -0.0010(5) 0.0026(5) -0.0031(5)
C10 0.0236(7) 0.0222(7) 0.0258(7) -0.0078(5) 0.0015(5) -0.0003(5)
C13 0.0197(6) 0.0236(7) 0.0302(7) 0.0020(6) -0.0037(5) -0.0014(5)
C4 0.0185(6) 0.0205(6) 0.0221(6) -0.0053(5) 0.0062(5) 0.0005(5)
C6 0.0182(6) 0.0185(6) 0.0166(6) 0.0005(5) 0.0029(5) -0.0027(5)
C5 0.0183(6) 0.0260(7) 0.0167(6) -0.0024(5) 0.0077(5) -0.0035(5)
C21 0.0576(11) 0.0386(9) 0.0359(9) -0.0083(7) -0.0055(8) 0.0120(8)
C31 0.0582(12) 0.0548(12) 0.0610(13) 0.0041(10) -0.0030(10) 0.0174(10)

loop_
_atom_type_symbol
_atom_type_description
_atom_type_scat_dispersion_real
_atom_type_scat_dispersion_imag
_atom_type_scat_source
C C 0.0181 0.0091 'International Tables Vol C Tables 4.2.6.8 and 6.1.1.4'
H H 0.0000 0.0000 'International Tables Vol C Tables 4.2.6.8 and 6.1.1.4'
Cl Cl 0.3639 0.7018 'International Tables Vol C Tables 4.2.6.8 and 6.1.1.4'
F F 0.0727 0.0534 'International Tables Vol C Tables 4.2.6.8 and 6.1.1.4'
O O 0.0492 0.0322 'International Tables Vol C Tables 4.2.6.8 and 6.1.1.4'
P P 0.2955 0.4335 'International Tables Vol C Tables 4.2.6.8 and 6.1.1.4'

loop_
_exptl_crystal_face_index_h
_exptl_crystal_face_index_k
_exptl_crystal_face_index_l
_exptl_crystal_face_perp_dist
0 -7 -7 0.0382
2 9 3 0.0428
5 3 0 0.0745
-4 -4 -1 0.0416
0 8 -6 0.0244
0 7 7 0.0382
4 -3 5 0.0557
3 -9 1 0.0624
-3 -1 -6 0.0419
3 7 5 0.0385
-1 -7 7 0.0201

loop_
_geom_angle_atom_site_label_1
_geom_angle_atom_site_label_2
_geom_angle_atom_site_label_3
_geom_angle
_geom_angle_site_symmetry_1
_geom_angle_site_symmetry_3
_geom_angle_publ_flag
C1 P C11 110.23(6) . . ?
C1 P C8 113.25(6) . . ?
C11 P C8 114.30(6) . . ?
C7 P C1 93.04(6) . . ?
C7 P C11 113.92(6) . . ?
C7 P C8 110.30(6) . . ?
C21 O21 H21 107.8(18) . . ?
C31 O31 H31 104.6(15) . . ?
C1 C1 P 108.56(11) 3_575 . ?
C1 C1 C2 117.16(13) 3_575 . ?
C2 C1 P 134.27(9) . . ?
H12A C12 H12B 109.5 . . ?
H12A C12 H12C 109.5 . . ?
H12B C12 H12C 109.5 . . ?
C11 C12 H12A 109.5 . . ?
C11 C12 H12B 109.5 . . ?
C11 C12 H12C 109.5 . . ?
P C11 H11 107.8 . . ?
C12 C11 P 110.52(9) . . ?
C12 C11 H11 107.8 . . ?
C12 C11 C13 112.48(11) . . ?
C13 C11 P 110.23(9) . . ?
C13 C11 H11 107.8 . . ?
C2 C7 P 109.55(9) 3_575 . ?
C6 C7 P 128.58(10) . . ?
C6 C7 C2 121.75(11) . 3_575 ?
H9A C9 H9B 109.5 . . ?
H9A C9 H9C 109.5 . . ?
H9B C9 H9C 109.5 . . ?
C8 C9 H9A 109.5 . . ?
C8 C9 H9B 109.5 . . ?
C8 C9 H9C 109.5 . . ?
C7 C2 C1 111.59(10) 3_575 . ?
C3 C2 C1 128.61(11) . . ?
C3 C2 C7 119.78(11) . 3_575 ?
C2 C3 H3 120.3 . . ?
C2 C3 C4 119.32(11) . . ?
C4 C3 H3 120.3 . . ?
P C8 H8 107.6 . . ?
C9 C8 P 109.89(9) . . ?
C9 C8 H8 107.6 . . ?
C10 C8 P 111.73(9) . . ?
C10 C8 C9 112.24(11) . . ?
C10 C8 H8 107.6 . . ?
C8 C10 H10A 109.5 . . ?
C8 C10 H10B 109.5 . . ?
C8 C10 H10C 109.5 . . ?
H10A C10 H10B 109.5 . . ?
H10A C10 H10C 109.5 . . ?
H10B C10 H10C 109.5 . . ?
C11 C13 H13A 109.5 . . ?
C11 C13 H13B 109.5 . . ?
C11 C13 H13C 109.5 . . ?
H13A C13 H13B 109.5 . . ?
H13A C13 H13C 109.5 . . ?
H13B C13 H13C 109.5 . . ?
C3 C4 H4 120.5 . . ?
C5 C4 C3 118.93(11) 3_575 . ?
C5 C4 H4 120.5 3_575 . ?
C7 C6 H6 121.9 . . ?
C7 C6 C5 116.15(11) . . ?
C5 C6 H6 121.9 . . ?
F C5 C4 118.47(11) . 3_575 ?
F C5 C6 117.49(11) . . ?
C4 C5 C6 124.02(11) 3_575 . ?
O21 C21 H21A 109.5 . . ?
O21 C21 H21B 109.5 . . ?
O21 C21 H21C 109.5 . . ?
H21A C21 H21B 109.5 . . ?
H21A C21 H21C 109.5 . . ?
H21B C21 H21C 109.5 . . ?
O31 C31 H31A 109.5 . . ?
O31 C31 H31B 109.5 . . ?
O31 C31 H31C 109.5 . . ?
H31A C31 H31B 109.5 . . ?
H31A C31 H31C 109.5 . . ?
H31B C31 H31C 109.5 . . ?

loop_
_geom_bond_atom_site_label_1
_geom_bond_atom_site_label_2
_geom_bond_distance
_geom_bond_site_symmetry_2
_geom_bond_publ_flag
P C1 1.7984(12) . ?
P C11 1.8085(12) . ?
P C7 1.7964(12) . ?
P C8 1.8105(12) . ?
F C5 1.3532(14) . ?
O21 H21 0.83(3) . ?
O21 C21 1.400(2) . ?
O31 H31 0.98(3) . ?
O31 C31 1.399(3) . ?
C1 C1 1.358(2) 3_575 ?
C1 C2 1.4663(16) . ?
C12 H12A 0.959(10) . ?
C12 H12B 0.959(10) . ?
C12 H12C 0.959(10) . ?
C12 C11 1.5289(17) . ?
C11 H11 1.0000 . ?
C11 C13 1.5296(18) . ?
C7 C2 1.4118(17) 3_575 ?
C7 C6 1.3864(16) . ?
C9 H9A 0.974(10) . ?
C9 H9B 0.974(10) . ?
C9 H9C 0.974(10) . ?
C9 C8 1.5325(18) . ?
C2 C3 1.3882(17) . ?
C3 H3 0.9500 . ?
C3 C4 1.3948(17) . ?
C8 H8 1.0000 . ?
C8 C10 1.5305(17) . ?
C10 H10A 0.970(10) . ?
C10 H10B 0.970(10) . ?
C10 H10C 0.970(10) . ?
C13 H13A 0.951(10) . ?
C13 H13B 0.951(10) . ?
C13 H13C 0.951(9) . ?
C4 H4 0.9500 . ?
C4 C5 1.3785(19) 3_575 ?
C6 H6 0.9500 . ?
C6 C5 1.3880(18) . ?
C21 H21A 0.942(12) . ?
C21 H21B 0.942(12) . ?
C21 H21C 0.942(12) . ?
C31 H31A 0.947(14) . ?
C31 H31B 0.947(14) . ?
C31 H31C 0.947(14) . ?

loop_
_geom_hbond_atom_site_label_D
_geom_hbond_atom_site_label_H
_geom_hbond_atom_site_label_A
_geom_hbond_distance_DH
_geom_hbond_distance_HA
_geom_hbond_distance_DA
_geom_hbond_angle_DHA
_geom_hbond_site_symmetry_A
_geom_hbond_publ_flag
O21 H21 Cl 0.83(3) 2.29(3) 3.1195(13) 176(2) . yes
O31 H31 Cl 0.98(3) 2.15(3) 3.1259(14) 176(2) . yes
C11 H11 O21 1.00 2.24 3.2176(17) 165.1 . yes
C8 H8 Cl 1.00 2.55 3.5007(12) 157.9 1_455 yes
C10 H10C O21 0.97 2.64 3.5454(18) 156.1 . yes
C13 H13B Cl 0.95 2.93 3.6966(14) 139.0 . yes
C4 H4 Cl 0.95 2.68 3.6142(13) 167.4 4_575 yes
C6 H6 Cl 0.95 2.84 3.6020(13) 138.3 1_455 yes

loop_
_geom_torsion_atom_site_label_1
_geom_torsion_atom_site_label_2
_geom_torsion_atom_site_label_3
_geom_torsion_atom_site_label_4
_geom_torsion
_geom_torsion_site_symmetry_1
_geom_torsion_site_symmetry_2
_geom_torsion_site_symmetry_3
_geom_torsion_site_symmetry_4
_geom_torsion_publ_flag
P C1 C2 C7 178.45(10) . . . 3_575 ?
P C1 C2 C3 -3.4(2) . . . . ?
P C7 C6 C5 -176.31(9) . . . . ?
C1 P C11 C12 168.81(9) . . . . ?
C1 P C11 C13 43.85(10) . . . . ?
C1 P C7 C2 2.36(9) . . . 3_575 ?
C1 P C7 C6 178.34(12) . . . . ?
C1 P C8 C9 -53.79(10) . . . . ?
C1 P C8 C10 71.48(10) . . . . ?
C1 C1 C2 C7 -2.86(18) 3_575 . . 3_575 ?
C1 C1 C2 C3 175.32(14) 3_575 . . . ?
C1 C2 C3 C4 -179.97(12) . . . . ?
C11 P C1 C1 -117.68(12) . . . 3_575 ?
C11 P C1 C2 61.09(13) . . . . ?
C11 P C7 C2 116.08(9) . . . 3_575 ?
C11 P C7 C6 -67.94(13) . . . . ?
C11 P C8 C9 178.84(8) . . . . ?
C11 P C8 C10 -55.89(11) . . . . ?
C7 P C1 C1 -0.79(12) . . . 3_575 ?
C7 P C1 C2 177.98(12) . . . . ?
C7 P C11 C12 65.79(11) . . . . ?
C7 P C11 C13 -59.17(10) . . . . ?
C7 P C8 C9 48.94(10) . . . . ?
C7 P C8 C10 174.22(9) . . . . ?
C7 C2 C3 C4 -1.92(18) 3_575 . . . ?
C7 C6 C5 F -179.06(11) . . . . ?
C7 C6 C5 C4 2.04(19) . . . 3_575 ?
C2 C7 C6 C5 -0.76(18) 3_575 . . . ?
C2 C3 C4 C5 0.73(19) . . . 3_575 ?
C8 P C1 C1 112.85(12) . . . 3_575 ?
C8 P C1 C2 -68.38(13) . . . . ?
C8 P C11 C12 -62.29(11) . . . . ?
C8 P C11 C13 172.75(9) . . . . ?
C8 P C7 C2 -113.82(9) . . . 3_575 ?
C8 P C7 C6 62.16(13) . . . . ?
